data_7203549
loop_
_publ_author_name
'Banerjee, Rahul'
'Saha, Binoy K.'
'Desiraju, Gautam R.'

_publ_section_title
;
 Synthon robustness in saccharinate salts of some substituted pyridines
;
_journal_issue 9
_journal_name_full CrystEngComm
_journal_page_first 680
_journal_paper_doi 10.1039/b608926g
_journal_volume 8
_journal_year 2006
_chemical_formula_moiety 'C7 H4 N O3 S, C5 H7 N2'
_chemical_formula_sum 'C12 H11 N3 O3 S'
_chemical_formula_weight 277.30
_chemical_melting_point 152
_chemical_name_common 'Saccharin, 2-aminopyridine'
_chemical_name_systematic
;
saccharin, 2-aminopyridine
;
_space_group_IT_number 61
_symmetry_cell_setting orthorhombic
_symmetry_space_group_name_Hall '-P 2ac 2ab'
_symmetry_space_group_name_H-M 'P b c a'
_atom_sites_solution_hydrogens geom
_atom_sites_solution_primary direct
_atom_sites_solution_secondary difmap
_audit_creation_method SHELXL-97
_cell_angle_alpha 90.00
_cell_angle_beta 90.00
_cell_angle_gamma 90.00
_cell_formula_units_Z 8
_cell_length_a 13.7712(12)
_cell_length_b 12.4593(11)
_cell_length_c 14.3461(13)
_cell_measurement_reflns_used 3441
_cell_measurement_temperature 100(2)
_cell_measurement_theta_max 27.96
_cell_measurement_theta_min 2.62
_cell_volume 2461.5(4)
_computing_cell_refinement 'Bruker SMART'
_computing_data_collection 'Bruker SMART'
_computing_data_reduction 'Bruker SAINT'
_computing_molecular_graphics 'Bruker SHELXTL'
_computing_publication_material 'Bruker SHELXTL'
_computing_structure_refinement 'SHELXL-97 (Sheldrick, 1997)'
_computing_structure_solution 'SHELXS-97 (Sheldrick, 1990)'
_diffrn_ambient_temperature 100(2)
_diffrn_measured_fraction_theta_full 1.000
_diffrn_measured_fraction_theta_max 1.000
_diffrn_measurement_device_type 'CCD area detector'
_diffrn_measurement_method 'phi and omega scans'
_diffrn_radiation_monochromator graphite
_diffrn_radiation_source 'fine-focus sealed tube'
_diffrn_radiation_type MoK\a
_diffrn_radiation_wavelength 0.71073
_diffrn_reflns_av_R_equivalents 0.0222
_diffrn_reflns_av_sigmaI/netI 0.0219
_diffrn_reflns_limit_h_max 15
_diffrn_reflns_limit_h_min -16
_diffrn_reflns_limit_k_max 8
_diffrn_reflns_limit_k_min -15
_diffrn_reflns_limit_l_max 16
_diffrn_reflns_limit_l_min -17
_diffrn_reflns_number 7903
_diffrn_reflns_theta_full 25.50
_diffrn_reflns_theta_max 25.50
_diffrn_reflns_theta_min 2.62
_exptl_absorpt_coefficient_mu 0.271
_exptl_absorpt_correction_T_max 0.9450
_exptl_absorpt_correction_T_min 0.9224
_exptl_absorpt_correction_type multi-scan
_exptl_absorpt_process_details 'Bruker Nonius area detector scaling and absorption correction - V2.10'
_exptl_crystal_colour Colorless
_exptl_crystal_density_diffrn 1.497
_exptl_crystal_density_method 'not measured'
_exptl_crystal_description Prismic
_exptl_crystal_F_000 1152
_exptl_crystal_size_max 0.31
_exptl_crystal_size_mid 0.25
_exptl_crystal_size_min 0.23
_refine_diff_density_max 0.379
_refine_diff_density_min -0.301
_refine_diff_density_rms 0.053
_refine_ls_extinction_method none
_refine_ls_goodness_of_fit_ref 1.113
_refine_ls_hydrogen_treatment mixed
_refine_ls_matrix_type full
_refine_ls_number_parameters 216
_refine_ls_number_reflns 2293
_refine_ls_number_restraints 0
_refine_ls_restrained_S_all 1.113
_refine_ls_R_factor_all 0.0448
_refine_ls_R_factor_gt 0.0394
_refine_ls_shift/su_max 0.003
_refine_ls_shift/su_mean 0.000
_refine_ls_structure_factor_coef Fsqd
_refine_ls_weighting_details 'calc w=1/[\s^2^(Fo^2^)+(0.0479P)^2^+1.3471P] where P=(Fo^2^+2Fc^2^)/3'
_refine_ls_weighting_scheme calc
_refine_ls_wR_factor_gt 0.0961
_refine_ls_wR_factor_ref 0.0990
_reflns_number_gt 2065
_reflns_number_total 2293
_reflns_threshold_expression >2sigma(I)
_cod_data_source_file b608926g.txt
_cod_data_source_block an90
_cod_depositor_comments
;
The following automatic conversions were performed:
'_symmetry_cell_setting' value 'Orthorhombic' changed to 'orthorhombic'
according to '/home/saulius/struct/CIF-dictionaries/cif_core.dic'
dictionary named 'cif_core.dic' version 2.4.1 from 2010-06-29.

Automatic conversion script
Id: cif_fix_enum 1527 2010-12-29 10:47:43Z saulius 
;
_cod_original_sg_symbol_H-M 'Pbca '
_cod_database_code 7203549

loop_
_symmetry_equiv_pos_as_xyz
'x, y, z'
'-x+1/2, -y, z+1/2'
'-x, y+1/2, -z+1/2'
'x+1/2, -y+1/2, -z'
'-x, -y, -z'
'x-1/2, y, -z-1/2'
'x, -y-1/2, z-1/2'
'-x-1/2, y-1/2, z'

loop_
_atom_site_label
_atom_site_type_symbol
_atom_site_fract_x
_atom_site_fract_y
_atom_site_fract_z
_atom_site_U_iso_or_equiv
_atom_site_adp_type
_atom_site_occupancy
_atom_site_symmetry_multiplicity
_atom_site_calc_flag
_atom_site_refinement_flags
_atom_site_disorder_assembly
_atom_site_disorder_group
S1 S 0.10361(3) 0.10898(4) 0.23742(3) 0.02319(16) Uani 1 1 d . . .
O1 O 0.12196(10) 0.05622(11) -0.01225(9) 0.0288(3) Uani 1 1 d . . .
O3 O 0.01017(10) 0.11474(11) 0.28312(10) 0.0295(3) Uani 1 1 d . . .
N1 N 0.09790(11) 0.03620(13) 0.14481(11) 0.0233(4) Uani 1 1 d . . .
O2 O 0.18258(10) 0.07630(11) 0.29689(10) 0.0310(3) Uani 1 1 d . . .
C1 C 0.11946(13) 0.09394(15) 0.06809(14) 0.0230(4) Uani 1 1 d . . .
C7 C 0.13174(13) 0.23218(15) 0.18235(14) 0.0234(4) Uani 1 1 d . . .
C4 C 0.18107(14) 0.39263(17) 0.06182(16) 0.0308(5) Uani 1 1 d . . .
C2 C 0.14020(13) 0.21021(15) 0.08811(13) 0.0228(4) Uani 1 1 d . . .
C3 C 0.16502(14) 0.29052(17) 0.02618(15) 0.0271(4) Uani 1 1 d . . .
C6 C 0.14609(15) 0.33345(17) 0.21904(16) 0.0285(5) Uani 1 1 d . . .
C5 C 0.17095(15) 0.41394(17) 0.15675(17) 0.0318(5) Uani 1 1 d . . .
N2 N 0.10440(11) 0.65917(15) 0.46390(12) 0.0241(4) Uani 1 1 d . . .
N3 N 0.05883(13) 0.69540(15) 0.61580(12) 0.0300(4) Uani 1 1 d . . .
C11 C 0.13122(16) 0.79543(19) 0.35308(15) 0.0333(5) Uani 1 1 d . . .
C10 C 0.10455(15) 0.87151(19) 0.41954(16) 0.0331(5) Uani 1 1 d . . .
C12 C 0.13060(14) 0.69010(18) 0.37693(14) 0.0279(5) Uani 1 1 d . . .
C8 C 0.08024(13) 0.73109(16) 0.53094(13) 0.0243(4) Uani 1 1 d . . .
C9 C 0.07922(15) 0.84079(17) 0.50668(15) 0.0283(5) Uani 1 1 d . . .
H2 H 0.1061(15) 0.592(2) 0.4717(16) 0.031(6) Uiso 1 1 d . . .
H12 H 0.1473(16) 0.6355(19) 0.3391(15) 0.027(6) Uiso 1 1 d . . .
H9 H 0.0618(16) 0.8908(19) 0.5554(16) 0.035(6) Uiso 1 1 d . . .
H4 H 0.1974(15) 0.4489(18) 0.0241(15) 0.028(6) Uiso 1 1 d . . .
H3 H 0.1701(15) 0.2765(18) -0.0380(16) 0.030(6) Uiso 1 1 d . . .
H5 H 0.1813(17) 0.483(2) 0.1824(16) 0.044(7) Uiso 1 1 d . . .
H10 H 0.1019(16) 0.948(2) 0.4025(17) 0.045(7) Uiso 1 1 d . . .
H3B H 0.0382(18) 0.744(2) 0.6594(17) 0.048(7) Uiso 1 1 d . . .
H11 H 0.1506(18) 0.814(2) 0.2929(19) 0.049(7) Uiso 1 1 d . . .
H6 H 0.1410(16) 0.3459(18) 0.2821(16) 0.029(6) Uiso 1 1 d . . .
H3A H 0.065(2) 0.619(2) 0.6255(19) 0.060(8) Uiso 1 1 d . . .

loop_
_atom_site_aniso_label
_atom_site_aniso_U_11
_atom_site_aniso_U_22
_atom_site_aniso_U_33
_atom_site_aniso_U_23
_atom_site_aniso_U_13
_atom_site_aniso_U_12
S1 0.0278(3) 0.0190(3) 0.0228(3) -0.00153(19) -0.00104(19) -0.00048(19)
O1 0.0343(8) 0.0278(8) 0.0242(7) -0.0032(6) -0.0001(6) 0.0001(6)
O3 0.0339(8) 0.0247(7) 0.0301(7) -0.0011(6) 0.0057(6) -0.0007(6)
N1 0.0273(8) 0.0188(8) 0.0238(8) -0.0025(7) -0.0013(7) -0.0009(6)
O2 0.0365(8) 0.0271(8) 0.0295(7) 0.0009(6) -0.0085(6) -0.0010(6)
C1 0.0179(9) 0.0238(10) 0.0273(10) -0.0014(8) -0.0010(8) 0.0017(7)
C7 0.0193(9) 0.0206(10) 0.0303(10) 0.0010(8) -0.0019(8) 0.0002(7)
C4 0.0223(10) 0.0260(11) 0.0442(13) 0.0086(10) 0.0042(9) -0.0008(8)
C2 0.0157(8) 0.0236(10) 0.0291(10) 0.0002(8) -0.0001(8) 0.0019(7)
C3 0.0201(9) 0.0286(11) 0.0326(11) 0.0035(9) 0.0016(8) -0.0002(8)
C6 0.0258(10) 0.0235(11) 0.0362(12) -0.0048(9) -0.0019(9) -0.0012(8)
C5 0.0241(10) 0.0202(11) 0.0512(13) -0.0031(10) 0.0001(9) -0.0016(8)
N2 0.0213(8) 0.0255(10) 0.0254(9) 0.0001(7) -0.0024(7) 0.0014(7)
N3 0.0410(10) 0.0225(9) 0.0264(9) 0.0005(8) 0.0054(8) 0.0029(8)
C11 0.0314(11) 0.0419(13) 0.0265(11) 0.0067(10) -0.0005(9) -0.0046(10)
C10 0.0343(12) 0.0299(12) 0.0352(12) 0.0056(10) -0.0044(9) -0.0050(9)
C12 0.0232(10) 0.0363(12) 0.0243(10) -0.0038(9) 0.0003(8) 0.0013(9)
C8 0.0200(9) 0.0287(11) 0.0242(9) -0.0009(8) -0.0018(8) -0.0019(8)
C9 0.0270(10) 0.0235(10) 0.0346(11) -0.0012(9) -0.0006(9) -0.0013(8)

loop_
_atom_type_symbol
_atom_type_description
_atom_type_scat_dispersion_real
_atom_type_scat_dispersion_imag
_atom_type_scat_source
C C 0.0033 0.0016 'International Tables Vol C Tables 4.2.6.8 and 6.1.1.4'
H H 0.0000 0.0000 'International Tables Vol C Tables 4.2.6.8 and 6.1.1.4'
N N 0.0061 0.0033 'International Tables Vol C Tables 4.2.6.8 and 6.1.1.4'
O O 0.0106 0.0060 'International Tables Vol C Tables 4.2.6.8 and 6.1.1.4'
S S 0.1246 0.1234 'International Tables Vol C Tables 4.2.6.8 and 6.1.1.4'

loop_
_geom_angle_atom_site_label_1
_geom_angle_atom_site_label_2
_geom_angle_atom_site_label_3
_geom_angle
_geom_angle_site_symmetry_1
_geom_angle_site_symmetry_3
_geom_angle_publ_flag
O2 S1 O3 114.66(9) . . ?
O2 S1 N1 111.48(8) . . ?
O3 S1 N1 111.01(8) . . ?
O2 S1 C7 110.14(9) . . ?
O3 S1 C7 110.75(8) . . ?
N1 S1 C7 97.52(9) . . ?
C1 N1 S1 111.24(13) . . ?
O1 C1 N1 124.08(18) . . ?
O1 C1 C2 122.34(18) . . ?
N1 C1 C2 113.58(16) . . ?
C6 C7 C2 122.73(19) . . ?
C6 C7 S1 130.82(16) . . ?
C2 C7 S1 106.44(14) . . ?
C3 C4 C5 121.2(2) . . ?
C3 C4 H4 121.6(13) . . ?
C5 C4 H4 117.2(13) . . ?
C3 C2 C7 120.39(19) . . ?
C3 C2 C1 128.46(18) . . ?
C7 C2 C1 111.15(17) . . ?
C2 C3 C4 117.8(2) . . ?
C2 C3 H3 121.0(14) . . ?
C4 C3 H3 121.3(14) . . ?
C7 C6 C5 116.8(2) . . ?
C7 C6 H6 121.2(15) . . ?
C5 C6 H6 122.0(14) . . ?
C6 C5 C4 121.1(2) . . ?
C6 C5 H5 116.5(15) . . ?
C4 C5 H5 122.4(15) . . ?
C12 N2 C8 122.04(19) . . ?
C12 N2 H2 113.3(16) . . ?
C8 N2 H2 124.6(16) . . ?
C8 N3 H3B 118.2(16) . . ?
C8 N3 H3A 116.3(17) . . ?
H3B N3 H3A 126(2) . . ?
C12 C11 C10 118.9(2) . . ?
C12 C11 H11 118.3(17) . . ?
C10 C11 H11 122.7(17) . . ?
C9 C10 C11 120.5(2) . . ?
C9 C10 H10 119.5(14) . . ?
C11 C10 H10 120.0(14) . . ?
N2 C12 C11 120.6(2) . . ?
N2 C12 H12 114.1(14) . . ?
C11 C12 H12 125.3(14) . . ?
N3 C8 N2 118.88(19) . . ?
N3 C8 C9 123.23(19) . . ?
N2 C8 C9 117.89(18) . . ?
C10 C9 C8 120.0(2) . . ?
C10 C9 H9 123.4(13) . . ?
C8 C9 H9 116.6(13) . . ?

loop_
_geom_bond_atom_site_label_1
_geom_bond_atom_site_label_2
_geom_bond_distance
_geom_bond_site_symmetry_2
_geom_bond_publ_flag
S1 O2 1.4410(14) . ?
S1 O3 1.4460(14) . ?
S1 N1 1.6105(16) . ?
S1 C7 1.7693(19) . ?
O1 C1 1.245(2) . ?
N1 C1 1.348(2) . ?
C1 C2 1.504(3) . ?
C7 C6 1.381(3) . ?
C7 C2 1.384(3) . ?
C4 C3 1.389(3) . ?
C4 C5 1.395(3) . ?
C4 H4 0.91(2) . ?
C2 C3 1.381(3) . ?
C3 H3 0.94(2) . ?
C6 C5 1.386(3) . ?
C6 H6 0.92(2) . ?
C5 H5 0.95(3) . ?
N2 C12 1.355(3) . ?
N2 C8 1.356(3) . ?
N2 H2 0.85(2) . ?
N3 C8 1.329(3) . ?
N3 H3B 0.92(3) . ?
N3 H3A 0.96(3) . ?
C11 C12 1.356(3) . ?
C11 C10 1.394(3) . ?
C11 H11 0.93(3) . ?
C10 C9 1.353(3) . ?
C10 H10 0.99(3) . ?
C12 H12 0.90(2) . ?
C8 C9 1.410(3) . ?
C9 H9 0.97(2) . ?

loop_
_cod_related_entry_id
_cod_related_entry_database
_cod_related_entry_code
1 ChemSpider 21149306
